data_7119415
loop_
_publ_author_name
'Aggarwal, Himanshu'
'Das, Raj Kumar'
'Engel, Emile R.'
'Barbour, Leonard J.'

_publ_section_title
;
 A five-fold interpenetrated metal-organic framework showing a large
 variation in thermal expansion behaviour owing to dramatic structural
 transformation upon dehydration-rehydration.
;
_journal_issue 5
_journal_name_full 'Chemical communications (Cambridge, England)'
_journal_page_first 861
_journal_page_last 864
_journal_paper_doi 10.1039/c6cc07995d
_journal_volume 53
_journal_year 2017
_chemical_formula_moiety 'C16 H14 N2 O4 Zn, H2 O'
_chemical_formula_sum 'C16 H16 N2 O5 Zn'
_chemical_formula_weight 381.68
_chemical_name_systematic
; 
 ? 
;
_space_group_IT_number 2
_symmetry_cell_setting triclinic
_symmetry_space_group_name_Hall '-P 1'
_symmetry_space_group_name_H-M 'P -1'
_atom_sites_solution_hydrogens geom
_atom_sites_solution_primary direct
_atom_sites_solution_secondary difmap
_audit_creation_method SHELXL-97
_audit_update_record
;
2016-05-18 deposited with the CCDC.
2016-12-06 downloaded from the CCDC.
;
_cell_angle_alpha 90.9330(10)
_cell_angle_beta 110.6020(10)
_cell_angle_gamma 99.6860(10)
_cell_formula_units_Z 2
_cell_length_a 8.4318(2)
_cell_length_b 9.1634(2)
_cell_length_c 11.2411(3)
_cell_measurement_reflns_used 6427
_cell_measurement_temperature 200(2)
_cell_measurement_theta_max 26.06
_cell_measurement_theta_min 2.26
_cell_volume 798.71(3)
_computing_cell_refinement 'SAINT (Bruker, 2009)'
_computing_data_reduction SAINT
_computing_molecular_graphics 'X-Seed (Barbour 2001)'
_computing_structure_refinement 'SHELXL-97 (Sheldrick, 1997)'
_computing_structure_solution 'SHELXS-97 (Sheldrick, 1990)'
_diffrn_ambient_temperature 200(2)
_diffrn_measured_fraction_theta_full 0.997
_diffrn_measured_fraction_theta_max 0.997
_diffrn_measurement_device_type 'CCD area detector'
_diffrn_measurement_method 'phi and omega scans'
_diffrn_radiation_monochromator graphite
_diffrn_radiation_source 'fine-focus sealed tube'
_diffrn_radiation_type MoK\a
_diffrn_radiation_wavelength 0.71073
_diffrn_reflns_av_R_equivalents 0.0213
_diffrn_reflns_av_sigmaI/netI 0.0197
_diffrn_reflns_limit_h_max 10
_diffrn_reflns_limit_h_min -10
_diffrn_reflns_limit_k_max 11
_diffrn_reflns_limit_k_min -11
_diffrn_reflns_limit_l_max 13
_diffrn_reflns_limit_l_min -13
_diffrn_reflns_number 10673
_diffrn_reflns_theta_full 26.08
_diffrn_reflns_theta_max 26.08
_diffrn_reflns_theta_min 1.94
_exptl_absorpt_coefficient_mu 1.566
_exptl_absorpt_correction_T_max 0.8247
_exptl_absorpt_correction_T_min 0.3567
_exptl_absorpt_correction_type multi-scan
_exptl_absorpt_process_details SADABS
_exptl_crystal_colour colorless
_exptl_crystal_density_diffrn 1.587
_exptl_crystal_density_method 'not measured'
_exptl_crystal_description plate
_exptl_crystal_F_000 392
_exptl_crystal_size_max 0.829
_exptl_crystal_size_mid 0.224
_exptl_crystal_size_min 0.128
_refine_diff_density_max 0.737
_refine_diff_density_min -0.470
_refine_diff_density_rms 0.058
_refine_ls_extinction_method none
_refine_ls_goodness_of_fit_ref 1.035
_refine_ls_hydrogen_treatment refU
_refine_ls_matrix_type full
_refine_ls_number_parameters 222
_refine_ls_number_reflns 3163
_refine_ls_number_restraints 0
_refine_ls_restrained_S_all 1.035
_refine_ls_R_factor_all 0.0285
_refine_ls_R_factor_gt 0.0266
_refine_ls_shift/su_max 0.001
_refine_ls_shift/su_mean 0.000
_refine_ls_structure_factor_coef Fsqd
_refine_ls_weighting_details 'calc w=1/[\s^2^(Fo^2^)+(0.0333P)^2^+0.7182P] where P=(Fo^2^+2Fc^2^)/3'
_refine_ls_weighting_scheme calc
_refine_ls_wR_factor_gt 0.0682
_refine_ls_wR_factor_ref 0.0692
_reflns_number_gt 2990
_reflns_number_total 3163
_reflns_threshold_expression >2sigma(I)
_cod_data_source_file c6cc07995d2.cif
_cod_data_source_block LJB_1H2O_200K
_cod_depositor_comments
;
The following automatic conversions were performed:

'_symmetry_cell_setting' value 'Triclinic' changed to 'triclinic'
according to
/usr/data/users/saulius/crontab/automatic-downloads/rss-feeds/RSC/lib/dictionaries/cif_core.dic
dictionary named 'cif_core.dic' version 2.4.2 from 2011-04-26.

Automatic conversion script
Id: cif_fix_values 4268 2015-11-12 08:31:59Z antanas 
;
_cod_original_sg_symbol_H-M P-1
_cod_database_code 7119415

loop_
_symmetry_equiv_pos_as_xyz
'x, y, z'
'-x, -y, -z'

loop_
_atom_site_label
_atom_site_type_symbol
_atom_site_fract_x
_atom_site_fract_y
_atom_site_fract_z
_atom_site_U_iso_or_equiv
_atom_site_adp_type
_atom_site_occupancy
_atom_site_symmetry_multiplicity
_atom_site_calc_flag
_atom_site_refinement_flags
Zn1 Zn 0.50647(3) 0.84813(2) 0.71956(2) 0.02044(8) Uani 1 1 d .
O1 O 0.32663(19) 0.88988(17) 0.55931(14) 0.0281(3) Uani 1 1 d .
O1W O 0.1367(4) 1.2035(3) 0.8100(2) 0.0863(9) Uani 1 1 d .
N1 N 0.6513(2) 1.04407(18) 0.81343(15) 0.0215(3) Uani 1 1 d .
C1 C 0.2201(3) 0.9464(2) 0.5949(2) 0.0254(4) Uani 1 1 d .
H1W1 H 0.187(6) 1.132(5) 0.780(4) 0.115(16) Uiso 1 1 d .
O2 O 0.2417(2) 0.97125(19) 0.70868(14) 0.0361(4) Uani 1 1 d .
N2 N 0.6597(2) 0.75818(18) 0.64085(16) 0.0228(3) Uani 1 1 d .
C2 C 0.0646(3) 0.9766(2) 0.4898(2) 0.0278(4) Uani 1 1 d .
H2 H 0.0581 0.9614 0.4043 0.033 Uiso 1 1 calc R
O3 O 0.3884(2) 0.66614(19) 0.77280(16) 0.0372(4) Uani 1 1 d .
C3 C 0.5009(3) 0.6454(2) 0.8779(2) 0.0289(5) Uani 1 1 d .
O4 O 0.6403(2) 0.73351(18) 0.92657(16) 0.0411(4) Uani 1 1 d .
C4 C 0.4584(3) 0.5095(2) 0.9398(2) 0.0287(4) Uani 1 1 d .
H4 H 0.3669 0.4328 0.8901 0.034 Uiso 1 1 calc R
C5 C 0.6845(3) 1.0778(2) 0.9372(2) 0.0279(4) Uani 1 1 d .
H5 H 0.6495 1.0030 0.9851 0.034 Uiso 1 1 calc R
C6 C 0.7671(3) 1.2159(2) 0.9983(2) 0.0310(5) Uani 1 1 d .
H6 H 0.7887 1.2343 1.0866 0.037 Uiso 1 1 calc R
C7 C 0.8185(3) 1.3278(2) 0.9314(2) 0.0301(5) Uani 1 1 d .
C8 C 0.7857(3) 1.2918(3) 0.8039(2) 0.0381(5) Uani 1 1 d .
H8 H 0.8200 1.3646 0.7541 0.046 Uiso 1 1 calc R
C9 C 0.7035(3) 1.1507(2) 0.7486(2) 0.0317(5) Uani 1 1 d .
H9 H 0.6832 1.1287 0.6611 0.038 Uiso 1 1 calc R
C10 C 0.9070(3) 1.4814(3) 0.9962(3) 0.0382(5) Uani 1 1 d .
H10A H 0.9042 1.4870 1.0834 0.046 Uiso 1 1 calc R
H10B H 0.8430 1.5560 0.9484 0.046 Uiso 1 1 calc R
C11 C 0.8237(3) 0.7506(2) 0.70705(19) 0.0274(4) Uani 1 1 d .
H11 H 0.8731 0.7908 0.7933 0.033 Uiso 1 1 calc R
C12 C 0.9246(3) 0.6870(3) 0.6556(2) 0.0306(5) Uani 1 1 d .
H12 H 1.0401 0.6822 0.7067 0.037 Uiso 1 1 calc R
C13 C 0.8572(3) 0.6298(2) 0.5291(2) 0.0274(4) Uani 1 1 d .
C14 C 0.6871(3) 0.6364(3) 0.4612(2) 0.0353(5) Uani 1 1 d .
H14 H 0.6347 0.5972 0.3747 0.042 Uiso 1 1 calc R
C15 C 0.5934(3) 0.7002(3) 0.5197(2) 0.0330(5) Uani 1 1 d .
H15 H 0.4762 0.7031 0.4716 0.040 Uiso 1 1 calc R
C16 C 0.9674(3) 0.5664(3) 0.4683(2) 0.0358(5) Uani 1 1 d .
H16A H 0.8988 0.5370 0.3771 0.043 Uiso 1 1 calc R
H16B H 1.0669 0.6442 0.4733 0.043 Uiso 1 1 calc R
H2W1 H 0.2031 1.2166 0.8998 0.16(2) Uiso 1 1 d R

loop_
_atom_site_aniso_label
_atom_site_aniso_U_11
_atom_site_aniso_U_22
_atom_site_aniso_U_33
_atom_site_aniso_U_23
_atom_site_aniso_U_13
_atom_site_aniso_U_12
Zn1 0.02062(13) 0.01860(12) 0.02076(13) -0.00138(8) 0.00577(9) 0.00402(8)
O1 0.0264(7) 0.0339(8) 0.0245(7) 0.0048(6) 0.0066(6) 0.0123(6)
O1W 0.0860(18) 0.098(2) 0.0584(15) -0.0283(14) -0.0086(13) 0.0523(16)
N1 0.0209(8) 0.0207(8) 0.0209(8) -0.0011(6) 0.0055(7) 0.0032(6)
C1 0.0235(10) 0.0225(10) 0.0276(11) 0.0022(8) 0.0059(8) 0.0044(8)
O2 0.0311(8) 0.0501(10) 0.0240(8) -0.0022(7) 0.0030(6) 0.0153(7)
N2 0.0247(8) 0.0215(8) 0.0236(8) 0.0001(6) 0.0092(7) 0.0066(7)
C2 0.0278(10) 0.0288(10) 0.0239(10) 0.0032(8) 0.0046(8) 0.0075(8)
O3 0.0385(9) 0.0449(9) 0.0347(9) 0.0191(7) 0.0167(7) 0.0160(7)
C3 0.0409(12) 0.0273(11) 0.0274(11) 0.0061(9) 0.0191(10) 0.0145(10)
O4 0.0597(11) 0.0274(8) 0.0323(9) 0.0042(7) 0.0169(8) -0.0036(8)
C4 0.0327(11) 0.0254(10) 0.0303(11) 0.0051(8) 0.0136(9) 0.0062(9)
C5 0.0335(11) 0.0263(10) 0.0236(10) 0.0004(8) 0.0111(9) 0.0028(9)
C6 0.0324(11) 0.0327(11) 0.0241(10) -0.0069(9) 0.0071(9) 0.0032(9)
C7 0.0227(10) 0.0257(11) 0.0358(12) -0.0076(9) 0.0048(9) 0.0013(8)
C8 0.0455(14) 0.0270(11) 0.0385(13) 0.0045(10) 0.0168(11) -0.0053(10)
C9 0.0394(12) 0.0292(11) 0.0239(11) 0.0003(9) 0.0110(9) 0.0005(9)
C10 0.0337(13) 0.0285(11) 0.0485(14) -0.0093(10) 0.0137(11) -0.0011(10)
C11 0.0291(11) 0.0339(11) 0.0205(10) 0.0009(8) 0.0083(8) 0.0108(9)
C12 0.0279(11) 0.0389(12) 0.0287(11) 0.0050(9) 0.0104(9) 0.0153(9)
C13 0.0346(11) 0.0251(10) 0.0291(11) 0.0051(8) 0.0160(9) 0.0127(9)
C14 0.0370(12) 0.0399(13) 0.0269(11) -0.0109(9) 0.0080(10) 0.0104(10)
C15 0.0259(11) 0.0386(12) 0.0300(11) -0.0088(9) 0.0036(9) 0.0093(9)
C16 0.0468(14) 0.0388(13) 0.0347(12) 0.0074(10) 0.0240(11) 0.0221(11)

loop_
_atom_type_symbol
_atom_type_description
_atom_type_scat_dispersion_real
_atom_type_scat_dispersion_imag
_atom_type_scat_source
C C 0.0033 0.0016 'International Tables Vol C Tables 4.2.6.8 and 6.1.1.4'
H H 0.0000 0.0000 'International Tables Vol C Tables 4.2.6.8 and 6.1.1.4'
N N 0.0061 0.0033 'International Tables Vol C Tables 4.2.6.8 and 6.1.1.4'
O O 0.0106 0.0060 'International Tables Vol C Tables 4.2.6.8 and 6.1.1.4'
Zn Zn 0.2839 1.4301 'International Tables Vol C Tables 4.2.6.8 and 6.1.1.4'

loop_
_geom_angle_atom_site_label_1
_geom_angle_atom_site_label_2
_geom_angle_atom_site_label_3
_geom_angle
_geom_angle_site_symmetry_1
_geom_angle_site_symmetry_3
O1 Zn1 O3 103.46(7) . .
O1 Zn1 N1 108.75(6) . .
O3 Zn1 N1 133.66(7) . .
O1 Zn1 N2 99.01(6) . .
O3 Zn1 N2 101.33(7) . .
N1 Zn1 N2 105.42(7) . .
O1 Zn1 C3 131.84(7) . .
O3 Zn1 C3 28.44(7) . .
N1 Zn1 C3 110.93(7) . .
N2 Zn1 C3 95.71(7) . .
C1 O1 Zn1 105.57(13) . .
C9 N1 C5 117.27(18) . .
C9 N1 Zn1 119.71(14) . .
C5 N1 Zn1 122.71(14) . .
O2 C1 O1 122.49(19) . .
O2 C1 C2 121.98(19) . .
O1 C1 C2 115.51(18) . .
C11 N2 C15 117.30(18) . .
C11 N2 Zn1 122.80(14) . .
C15 N2 Zn1 119.87(14) . .
C2 C2 C1 123.2(3) 2_576 .
C3 O3 Zn1 102.76(14) . .
O4 C3 O3 121.8(2) . .
O4 C3 C4 121.5(2) . .
O3 C3 C4 116.7(2) . .
O4 C3 Zn1 73.07(12) . .
O3 C3 Zn1 48.81(10) . .
C4 C3 Zn1 165.06(17) . .
C4 C4 C3 123.1(3) 2_667 .
N1 C5 C6 123.0(2) . .
C5 C6 C7 120.0(2) . .
C6 C7 C8 116.7(2) . .
C6 C7 C10 121.0(2) . .
C8 C7 C10 122.4(2) . .
C9 C8 C7 120.3(2) . .
N1 C9 C8 122.6(2) . .
C7 C10 C10 112.1(2) . 2_787
N2 C11 C12 122.82(19) . .
C11 C12 C13 120.0(2) . .
C14 C13 C12 117.09(19) . .
C14 C13 C16 121.8(2) . .
C12 C13 C16 121.1(2) . .
C13 C14 C15 119.6(2) . .
N2 C15 C14 123.1(2) . .
C16 C16 C13 112.5(2) 2_766 .

loop_
_geom_bond_atom_site_label_1
_geom_bond_atom_site_label_2
_geom_bond_distance
_geom_bond_site_symmetry_2
Zn1 O1 1.9965(14) .
Zn1 O3 2.0058(16) .
Zn1 N1 2.0303(16) .
Zn1 N2 2.0665(17) .
Zn1 C3 2.600(2) .
O1 C1 1.280(3) .
N1 C9 1.335(3) .
N1 C5 1.339(3) .
C1 O2 1.238(3) .
C1 C2 1.495(3) .
N2 C11 1.334(3) .
N2 C15 1.338(3) .
C2 C2 1.324(4) 2_576
O3 C3 1.269(3) .
C3 O4 1.243(3) .
C3 C4 1.489(3) .
C4 C4 1.317(4) 2_667
C5 C6 1.377(3) .
C6 C7 1.382(3) .
C7 C8 1.383(3) .
C7 C10 1.517(3) .
C8 C9 1.381(3) .
C10 C10 1.518(5) 2_787
C11 C12 1.379(3) .
C12 C13 1.388(3) .
C13 C14 1.380(3) .
C13 C16 1.511(3) .
C14 C15 1.381(3) .
C16 C16 1.505(4) 2_766
